data_4076296
loop_
_publ_author_name
'Ipaktschi, Junes'
'Mohseni-Ala, Javad'
'D\"ulmer, Ansgar'
'Steffens, Stefan'
'Wittenburg, Christian'
'Heck, J\"urgen'

_publ_section_title
;
 Addition of Ynamines to the Tungsten \h1-Vinylidene Complexes
 (\h5-C5H5)(NO)(CO)WCC(H)R
;
_journal_issue 21
_journal_name_full Organometallics
_journal_page_first 4902
_journal_paper_doi 10.1021/om049554r
_journal_volume 23
_journal_year 2004
_chemical_formula_moiety 'C21 H24 N2 O2 W'
_chemical_formula_sum 'C21 H24 N2 O2 W'
_chemical_formula_weight 520.27
_chemical_name_systematic
;Carbonyl-eta^5^-Cyclopentadienyl-nitrosyl-[3-diethylamino-2-phenyl-4-ethyl-2-

cyclobutenyliden]tungsten 

;
_space_group_IT_number 14
_symmetry_cell_setting monoclinic
_symmetry_Int_Tables_number 14
_symmetry_space_group_name_Hall '-P 2yn'
_symmetry_space_group_name_H-M 'P 1 21/n 1'
_atom_sites_solution_hydrogens geom
_atom_sites_solution_primary direct
_atom_sites_solution_secondary difmap
_audit_creation_method SHELXL-97
_cell_angle_alpha 90.00
_cell_angle_beta 107.825(10)
_cell_angle_gamma 90.00
_cell_formula_units_Z 4
_cell_length_a 9.4711(9)
_cell_length_b 15.0031(13)
_cell_length_c 15.0217(13)
_cell_measurement_reflns_used 428
_cell_measurement_temperature 293(2)
_cell_measurement_theta_max 28.1
_cell_measurement_theta_min 1.91
_cell_volume 2032.1(3)
_computing_cell_refinement 'STOE IPDS CONTROL Software'
_computing_data_collection 'STOE IPDS CONTROL Software'
_computing_data_reduction 'STOE IPDS CONTROL Software'
_computing_molecular_graphics 'ORTEP-3 for Windows (C.K. Johnson, M.N. Burnett, L.J. Farrugia 1999)'
_computing_publication_material 'PLATON (Spek, 2003)'
_computing_structure_refinement 'SHELXL-97 (Sheldrick, 1997)'
_computing_structure_solution 'SHELXS-97 (Sheldrick, 1997)'
_diffrn_ambient_temperature 293(2)
_diffrn_measured_fraction_theta_full 0.983
_diffrn_measured_fraction_theta_max 0.973
_diffrn_measurement_device_type 'STOE Image Plate Diffractometer System'
_diffrn_measurement_method phi-rotation
_diffrn_radiation_monochromator graphite
_diffrn_radiation_source 'fine-focus sealed tube'
_diffrn_radiation_type MoK\a
_diffrn_radiation_wavelength 0.71073
_diffrn_reflns_av_R_equivalents 0.0338
_diffrn_reflns_av_sigmaI/netI 0.0314
_diffrn_reflns_limit_h_max 12
_diffrn_reflns_limit_h_min -12
_diffrn_reflns_limit_k_max 19
_diffrn_reflns_limit_k_min -19
_diffrn_reflns_limit_l_max 19
_diffrn_reflns_limit_l_min -19
_diffrn_reflns_number 17966
_diffrn_reflns_theta_full 25.00
_diffrn_reflns_theta_max 28.02
_diffrn_reflns_theta_min 2.65
_exptl_absorpt_coefficient_mu 5.701
_exptl_absorpt_correction_type none
_exptl_crystal_colour red
_exptl_crystal_density_diffrn 1.701
_exptl_crystal_density_method 'not measured'
_exptl_crystal_description 'crystal fragment'
_exptl_crystal_F_000 1016
_exptl_crystal_size_max 0.32
_exptl_crystal_size_mid 0.08
_exptl_crystal_size_min 0.08
_refine_diff_density_max 0.662
_refine_diff_density_min -0.595
_refine_diff_density_rms 0.089
_refine_ls_extinction_method none
_refine_ls_goodness_of_fit_ref 0.991
_refine_ls_hydrogen_treatment mixed
_refine_ls_matrix_type full
_refine_ls_number_parameters 235
_refine_ls_number_reflns 4788
_refine_ls_number_restraints 0
_refine_ls_restrained_S_all 0.991
_refine_ls_R_factor_all 0.0447
_refine_ls_R_factor_gt 0.0272
_refine_ls_shift/su_max 0.001
_refine_ls_shift/su_mean 0.000
_refine_ls_structure_factor_coef Fsqd
_refine_ls_weighting_details 'calc w=1/[\s^2^(Fo^2^)+(0.0336P)^2^+0.0000P] where P=(Fo^2^+2Fc^2^)/3'
_refine_ls_weighting_scheme calc
_refine_ls_wR_factor_gt 0.0559
_refine_ls_wR_factor_ref 0.0598
_reflns_number_gt 3697
_reflns_number_total 4788
_reflns_threshold_expression >2sigma(I)
_cod_data_source_file om049554rsi20040730_054905.cif
_cod_data_source_block ipak060j
_cod_depositor_comments
;
The following automatic conversions were performed:

'_symmetry_cell_setting' value 'Monoclinic' changed to 'monoclinic'
according to /home/saulius/struct/CIF-dictionaries/cif_core.dic
dictionary named 'cif_core.dic' version 2.4.1 from 2010-06-29.

Automatic conversion script
Id: cif_fix_values 1715 2011-07-08 13:25:40Z adriana 
;
_cod_original_sg_symbol_H-M 'P 21/n'
_cod_database_code 4076296

loop_
_symmetry_equiv_pos_as_xyz
'x, y, z'
'-x+1/2, y+1/2, -z+1/2'
'-x, -y, -z'
'x-1/2, -y-1/2, z-1/2'

loop_
_atom_site_label
_atom_site_type_symbol
_atom_site_fract_x
_atom_site_fract_y
_atom_site_fract_z
_atom_site_U_iso_or_equiv
_atom_site_adp_type
_atom_site_occupancy
_atom_site_symmetry_multiplicity
_atom_site_calc_flag
_atom_site_refinement_flags
W W 0.354699(17) 0.972905(10) 0.145268(12) 0.03866(6) Uani 1 1 d .
C6 C 0.1761(6) 1.0885(3) 0.0965(4) 0.0623(13) Uani 1 1 d .
H1 H 0.0811 1.0818 0.1013 0.075 Uiso 1 1 calc R
C7 C 0.2967(6) 1.1237(3) 0.1630(4) 0.0542(11) Uani 1 1 d .
H7 H 0.2968 1.1447 0.2213 0.065 Uiso 1 1 calc R
C8 C 0.4178(6) 1.1232(3) 0.1305(4) 0.0623(14) Uani 1 1 d .
H8 H 0.5123 1.1437 0.1627 0.075 Uiso 1 1 calc R
C9 C 0.3741(8) 1.0868(4) 0.0410(4) 0.0778(19) Uani 1 1 d .
H9 H 0.4333 1.0787 0.0024 0.093 Uiso 1 1 calc R
C10 C 0.2229(9) 1.0646(4) 0.0201(4) 0.086(2) Uani 1 1 d .
H10 H 0.1643 1.0386 -0.0350 0.103 Uiso 1 1 calc R
C1 C 0.3133(4) 0.9410(2) 0.2673(3) 0.0372(8) Uani 1 1 d .
C2 C 0.2134(4) 0.9641(3) 0.3175(3) 0.0391(8) Uani 1 1 d .
C12 C 0.0908(4) 1.0300(3) 0.2971(3) 0.0387(8) Uani 1 1 d .
C13 C 0.1143(5) 1.1158(3) 0.3326(3) 0.0466(10) Uani 1 1 d .
H13 H 0.2063 1.1311 0.3739 0.056 Uiso 1 1 calc R
C14 C 0.0032(5) 1.1788(3) 0.3075(4) 0.0546(12) Uani 1 1 d .
H14 H 0.0206 1.2360 0.3321 0.066 Uiso 1 1 calc R
C15 C -0.1324(6) 1.1576(3) 0.2467(4) 0.0628(13) Uani 1 1 d .
H15 H -0.2058 1.2009 0.2279 0.075 Uiso 1 1 calc R
C16 C -0.1596(5) 1.0720(4) 0.2133(5) 0.0717(16) Uani 1 1 d .
H16 H -0.2529 1.0570 0.1737 0.086 Uiso 1 1 calc R
C17 C -0.0495(5) 1.0083(3) 0.2382(4) 0.0573(12) Uani 1 1 d .
H17 H -0.0692 0.9505 0.2155 0.069 Uiso 1 1 calc R
C3 C 0.2705(4) 0.9005(2) 0.3869(3) 0.0377(8) Uani 1 1 d .
N2 N 0.2386(4) 0.8713(2) 0.4611(3) 0.0426(7) Uani 1 1 d .
C18 C 0.3209(5) 0.7989(3) 0.5196(3) 0.0498(10) Uani 1 1 d .
H18A H 0.3810 0.7690 0.4867 0.060 Uiso 1 1 calc R
H18B H 0.2511 0.7557 0.5297 0.060 Uiso 1 1 calc R
C19 C 0.4195(7) 0.8311(4) 0.6127(4) 0.0749(16) Uani 1 1 d .
H19A H 0.4710 0.7813 0.6483 0.112 Uiso 1 1 calc R
H19B H 0.3603 0.8595 0.6462 0.112 Uiso 1 1 calc R
H19C H 0.4902 0.8729 0.6032 0.112 Uiso 1 1 calc R
C20 C 0.1078(5) 0.9058(3) 0.4818(3) 0.0525(11) Uani 1 1 d .
H20A H 0.0890 0.9663 0.4584 0.063 Uiso 1 1 calc R
H20B H 0.1272 0.9076 0.5490 0.063 Uiso 1 1 calc R
C21 C -0.0286(6) 0.8496(5) 0.4384(5) 0.0815(18) Uani 1 1 d .
H21A H -0.1118 0.8748 0.4533 0.122 Uiso 1 1 calc R
H21B H -0.0115 0.7900 0.4627 0.122 Uiso 1 1 calc R
H21C H -0.0490 0.8483 0.3718 0.122 Uiso 1 1 calc R
C4 C 0.3886(4) 0.8709(3) 0.3435(3) 0.0414(9) Uani 1 1 d .
H4 H 0.3725 0.8097 0.3195 0.050 Uiso 1 1 calc R
C11 C 0.5497(5) 0.8888(4) 0.3970(4) 0.0598(13) Uani 1 1 d .
H11A H 0.6117 0.8670 0.3618 0.090 Uiso 1 1 calc R
H11B H 0.5748 0.8589 0.4564 0.090 Uiso 1 1 calc R
H11C H 0.5646 0.9518 0.4068 0.090 Uiso 1 1 calc R
N1 N 0.5269(4) 0.9137(2) 0.1701(3) 0.0444(8) Uani 1 1 d .
O1 O 0.6466(3) 0.8781(2) 0.1825(3) 0.0625(9) Uani 1 1 d .
O2 O 0.1727(5) 0.8061(3) 0.0545(4) 0.1010(16) Uani 1 1 d .
C5 C 0.2404(5) 0.8663(3) 0.0892(4) 0.0581(12) Uani 1 1 d .

loop_
_atom_site_aniso_label
_atom_site_aniso_U_11
_atom_site_aniso_U_22
_atom_site_aniso_U_33
_atom_site_aniso_U_23
_atom_site_aniso_U_13
_atom_site_aniso_U_12
W 0.04162(8) 0.03542(7) 0.03963(9) 0.00338(8) 0.01344(6) 0.00281(8)
C6 0.050(3) 0.056(3) 0.077(4) 0.022(3) 0.014(3) 0.007(2)
C7 0.070(3) 0.044(2) 0.053(3) 0.0075(19) 0.024(3) 0.007(2)
C8 0.056(3) 0.046(2) 0.085(4) 0.014(2) 0.022(3) 0.003(2)
C9 0.126(5) 0.056(3) 0.078(4) 0.026(3) 0.070(4) 0.028(3)
C10 0.131(6) 0.056(3) 0.041(3) 0.009(2) -0.016(4) 0.001(3)
C1 0.0352(18) 0.0376(17) 0.039(2) 0.0028(15) 0.0110(17) 0.0045(14)
C2 0.0374(18) 0.0404(18) 0.040(2) 0.0004(16) 0.0119(17) 0.0072(15)
C12 0.0351(17) 0.0400(17) 0.043(2) 0.0040(18) 0.0146(17) 0.0072(16)
C13 0.040(2) 0.045(2) 0.056(3) -0.0015(18) 0.015(2) 0.0017(16)
C14 0.054(3) 0.0354(19) 0.083(4) 0.001(2) 0.033(3) 0.0038(18)
C15 0.050(3) 0.056(3) 0.085(4) 0.015(2) 0.025(3) 0.023(2)
C16 0.039(2) 0.064(3) 0.099(5) -0.007(3) 0.001(3) 0.010(2)
C17 0.049(2) 0.046(2) 0.068(3) -0.006(2) 0.004(2) 0.0088(18)
C3 0.0355(18) 0.0383(18) 0.040(2) -0.0006(15) 0.0126(17) 0.0058(14)
N2 0.0447(18) 0.0436(17) 0.042(2) 0.0050(14) 0.0174(17) 0.0081(14)
C18 0.057(3) 0.044(2) 0.049(3) 0.0032(18) 0.016(2) 0.0049(18)
C19 0.075(4) 0.091(4) 0.051(3) -0.005(3) 0.008(3) 0.015(3)
C20 0.054(2) 0.055(2) 0.059(3) 0.004(2) 0.033(2) 0.014(2)
C21 0.057(3) 0.097(4) 0.099(5) -0.009(4) 0.036(3) 0.001(3)
C4 0.0397(19) 0.0427(19) 0.044(2) 0.0047(17) 0.0155(19) 0.0112(16)
C11 0.040(2) 0.079(3) 0.059(3) 0.020(2) 0.012(2) 0.016(2)
N1 0.0498(19) 0.0352(15) 0.053(2) 0.0046(15) 0.0225(17) -0.0018(14)
O1 0.0453(17) 0.0553(17) 0.094(3) 0.0116(18) 0.0314(19) 0.0090(14)
O2 0.088(3) 0.066(2) 0.126(5) -0.019(3) -0.002(3) -0.020(2)
C5 0.052(3) 0.048(2) 0.069(3) 0.000(2) 0.011(3) -0.002(2)

loop_
_atom_type_symbol
_atom_type_description
_atom_type_scat_dispersion_real
_atom_type_scat_dispersion_imag
_atom_type_scat_source
C C 0.0033 0.0016 'International Tables Vol C Tables 4.2.6.8 and 6.1.1.4'
H H 0.0000 0.0000 'International Tables Vol C Tables 4.2.6.8 and 6.1.1.4'
N N 0.0061 0.0033 'International Tables Vol C Tables 4.2.6.8 and 6.1.1.4'
O O 0.0106 0.0060 'International Tables Vol C Tables 4.2.6.8 and 6.1.1.4'
W W -0.8490 6.8722 'International Tables Vol C Tables 4.2.6.8 and 6.1.1.4'

loop_
_geom_angle_atom_site_label_1
_geom_angle_atom_site_label_2
_geom_angle_atom_site_label_3
_geom_angle
N1 W C5 91.87(18)
N1 W C1 96.28(15)
C5 W C1 87.82(19)
N1 W C10 132.9(2)
C5 W C10 92.6(2)
C1 W C10 130.7(2)
N1 W C8 104.62(16)
C5 W C8 149.0(2)
C1 W C8 115.55(18)
C10 W C8 56.9(2)
N1 W C7 132.75(17)
C5 W C7 135.2(2)
C1 W C7 90.47(15)
C10 W C7 56.4(2)
C8 W C7 33.89(16)
N1 W C9 104.22(18)
C5 W C9 116.6(2)
C1 W C9 146.98(17)
C10 W C9 34.7(2)
C8 W C9 34.3(2)
C7 W C9 56.63(17)
N1 W C6 160.36(16)
C5 W C6 102.4(2)
C1 W C6 97.68(17)
C10 W C6 34.3(2)
C8 W C6 56.67(17)
C7 W C6 33.67(18)
C9 W C6 57.33(19)
C7 C6 C10 107.1(5)
C7 C6 W 72.6(3)
C10 C6 W 72.0(3)
C7 C6 H1 126.5
C10 C6 H1 126.5
W C6 H1 120.8
C6 C7 C8 109.7(5)
C6 C7 W 73.7(3)
C8 C7 W 73.0(3)
C6 C7 H7 125.1
C8 C7 H7 125.1
W C7 H7 119.8
C7 C8 C9 108.1(5)
C7 C8 W 73.1(3)
C9 C8 W 73.0(3)
C7 C8 H8 125.9
C9 C8 H8 125.9
W C8 H8 119.8
C8 C9 C10 106.8(5)
C8 C9 W 72.8(3)
C10 C9 W 72.3(3)
C8 C9 H9 126.6
C10 C9 H9 126.6
W C9 H9 120.2
C6 C10 C9 108.2(5)
C6 C10 W 73.6(3)
C9 C10 W 72.9(3)
C6 C10 H10 125.9
C9 C10 H10 125.9
W C10 H10 119.4
C2 C1 C4 90.2(3)
C2 C1 W 139.5(3)
C4 C1 W 130.3(2)
C3 C2 C1 93.5(3)
C3 C2 C12 135.3(3)
C1 C2 C12 131.1(4)
C13 C12 C17 118.2(4)
C13 C12 C2 121.0(4)
C17 C12 C2 120.7(4)
C14 C13 C12 120.8(4)
C14 C13 H13 119.6
C12 C13 H13 119.6
C15 C14 C13 120.4(4)
C15 C14 H14 119.8
C13 C14 H14 119.8
C14 C15 C16 119.6(4)
C14 C15 H15 120.2
C16 C15 H15 120.2
C15 C16 C17 120.5(5)
C15 C16 H16 119.7
C17 C16 H16 119.7
C16 C17 C12 120.4(4)
C16 C17 H17 119.8
C12 C17 H17 119.8
N2 C3 C2 136.4(3)
N2 C3 C4 130.9(3)
C2 C3 C4 92.7(3)
C3 N2 C20 119.4(3)
C3 N2 C18 122.5(3)
C20 N2 C18 117.8(3)
N2 C18 C19 112.6(4)
N2 C18 H18A 109.1
C19 C18 H18A 109.1
N2 C18 H18B 109.1
C19 C18 H18B 109.1
H18A C18 H18B 107.8
C18 C19 H19A 109.5
C18 C19 H19B 109.5
H19A C19 H19B 109.5
C18 C19 H19C 109.5
H19A C19 H19C 109.5
H19B C19 H19C 109.5
N2 C20 C21 112.2(4)
N2 C20 H20A 109.2
C21 C20 H20A 109.2
N2 C20 H20B 109.2
C21 C20 H20B 109.2
H20A C20 H20B 107.9
C20 C21 H21A 109.5
C20 C21 H21B 109.5
H21A C21 H21B 109.5
C20 C21 H21C 109.5
H21A C21 H21C 109.5
H21B C21 H21C 109.5
C11 C4 C3 118.2(4)
C11 C4 C1 115.5(3)
C3 C4 C1 83.5(3)
C11 C4 H4 112.2
C3 C4 H4 112.2
C1 C4 H4 112.2
C4 C11 H11A 109.5
C4 C11 H11B 109.5
H11A C11 H11B 109.5
C4 C11 H11C 109.5
H11A C11 H11C 109.5
H11B C11 H11C 109.5
O1 N1 W 175.0(3)
O2 C5 W 178.0(5)

loop_
_geom_bond_atom_site_label_1
_geom_bond_atom_site_label_2
_geom_bond_distance
W N1 1.793(3)
W C5 1.970(5)
W C1 2.045(4)
W C10 2.356(5)
W C8 2.361(5)
W C7 2.362(4)
W C9 2.363(5)
W C6 2.377(5)
C6 C7 1.373(8)
C6 C10 1.398(9)
C6 H1 0.9300
C7 C8 1.377(7)
C7 H7 0.9300
C8 C9 1.392(9)
C8 H8 0.9300
C9 C10 1.409(10)
C9 H9 0.9300
C10 H10 0.9300
C1 C2 1.422(5)
C1 C4 1.557(5)
C2 C3 1.394(5)
C2 C12 1.484(5)
C12 C13 1.386(5)
C12 C17 1.390(6)
C13 C14 1.378(6)
C13 H13 0.9300
C14 C15 1.366(7)
C14 H14 0.9300
C15 C16 1.374(7)
C15 H15 0.9300
C16 C17 1.379(7)
C16 H16 0.9300
C17 H17 0.9300
C3 N2 1.316(5)
C3 C4 1.524(5)
N2 C20 1.461(5)
N2 C18 1.462(5)
C18 C19 1.505(7)
C18 H18A 0.9700
C18 H18B 0.9700
C19 H19A 0.9600
C19 H19B 0.9600
C19 H19C 0.9600
C20 C21 1.513(8)
C20 H20A 0.9700
C20 H20B 0.9700
C21 H21A 0.9600
C21 H21B 0.9600
C21 H21C 0.9600
C4 C11 1.516(6)
C4 H4 0.9800
C11 H11A 0.9600
C11 H11B 0.9600
C11 H11C 0.9600
N1 O1 1.215(4)
O2 C5 1.138(6)
